data_4122162
loop_
_publ_author_name
'McAtee, Jesse R.'
'Yap, Glenn P. A.'
'Watson, Donald A.'

_publ_section_title
;
 Rational design of a second generation catalyst for preparation of
 allylsilanes using the silyl-heck reaction.
;
_journal_issue 28
_journal_name_full 'Journal of the American Chemical Society'
_journal_page_first 10166
_journal_page_last 10172
_journal_paper_doi 10.1021/ja505446y
_journal_volume 136
_journal_year 2014
_chemical_formula_sum 'C24 H37 N2 P'
_chemical_formula_weight 384.52
_chemical_name_systematic
; 
 ? 
;
_space_group_crystal_system monoclinic
_space_group_IT_number 14
_space_group_name_Hall '-P 2yn'
_space_group_name_H-M_alt 'P 1 21/n 1'
_symmetry_space_group_name_Hall '-P 2yn'
_symmetry_space_group_name_H-M 'P 1 21/n 1'
_atom_sites_solution_hydrogens geom
_audit_creation_method SHELXL-2013
_cell_angle_alpha 90
_cell_angle_beta 106.027(2)
_cell_angle_gamma 90
_cell_formula_units_Z 4
_cell_length_a 9.5495(8)
_cell_length_b 19.1961(17)
_cell_length_c 12.6085(11)
_cell_measurement_reflns_used 4426
_cell_measurement_temperature 103(2)
_cell_measurement_theta_max 27.67
_cell_measurement_theta_min 2.46
_cell_volume 2221.5(3)
_computing_cell_refinement 'Bruker SAINT'
_computing_data_collection 'Bruker APEX2'
_computing_data_reduction 'Bruker SAINT'
_computing_molecular_graphics 'Bruker SHELXTL'
_computing_publication_material 'Bruker SHELXTL'
_computing_structure_refinement 'SHELXL-2013 (Sheldrick, 2013)'
_computing_structure_solution 'SHELXS-97 (Sheldrick, 2008)'
_diffrn_ambient_temperature 103(2)
_diffrn_detector_area_resol_mean 8.33
_diffrn_measured_fraction_theta_full 0.998
_diffrn_measured_fraction_theta_max 0.988
_diffrn_measurement_device_type 'Bruker AXS APEX diffractometer'
_diffrn_measurement_method '\f and \w scans'
_diffrn_radiation_type MoK\a
_diffrn_radiation_wavelength 0.71073
_diffrn_reflns_av_R_equivalents 0.0316
_diffrn_reflns_av_unetI/netI 0.0364
_diffrn_reflns_Laue_measured_fraction_full 0.998
_diffrn_reflns_Laue_measured_fraction_max 0.988
_diffrn_reflns_limit_h_max 10
_diffrn_reflns_limit_h_min -12
_diffrn_reflns_limit_k_max 25
_diffrn_reflns_limit_k_min -24
_diffrn_reflns_limit_l_max 16
_diffrn_reflns_limit_l_min -16
_diffrn_reflns_number 14683
_diffrn_reflns_point_group_measured_fraction_full 0.998
_diffrn_reflns_point_group_measured_fraction_max 0.988
_diffrn_reflns_theta_full 25.000
_diffrn_reflns_theta_max 27.699
_diffrn_reflns_theta_min 1.987
_exptl_absorpt_coefficient_mu 0.135
_exptl_absorpt_correction_T_max 0.7456
_exptl_absorpt_correction_T_min 0.6893
_exptl_absorpt_correction_type multi-scan
_exptl_absorpt_process_details 'APEX2 (Bruker, 2007)'
_exptl_crystal_colour colourless
_exptl_crystal_density_diffrn 1.150
_exptl_crystal_description block
_exptl_crystal_F_000 840
_exptl_crystal_size_max 0.536
_exptl_crystal_size_mid 0.410
_exptl_crystal_size_min 0.321
_refine_diff_density_max 0.452
_refine_diff_density_min -0.260
_refine_diff_density_rms 0.050
_refine_ls_extinction_method none
_refine_ls_goodness_of_fit_ref 1.019
_refine_ls_hydrogen_treatment constr
_refine_ls_matrix_type full
_refine_ls_number_parameters 255
_refine_ls_number_reflns 5154
_refine_ls_number_restraints 0
_refine_ls_restrained_S_all 1.019
_refine_ls_R_factor_all 0.0493
_refine_ls_R_factor_gt 0.0403
_refine_ls_shift/su_max 0.001
_refine_ls_shift/su_mean 0.000
_refine_ls_structure_factor_coef Fsqd
_refine_ls_weighting_details
; 
 w=1/[\s^2^(Fo^2^)+(0.0591P)^2^+0.7457P] 
 where P=(Fo^2^+2Fc^2^)/3 
;
_refine_ls_weighting_scheme calc
_refine_ls_wR_factor_gt 0.1045
_refine_ls_wR_factor_ref 0.1114
_reflns_Friedel_coverage 0.000
_reflns_number_gt 4329
_reflns_number_total 5154
_reflns_threshold_expression 'I > 2\s(I)'
_cod_data_source_file ja505446y_si_005.cif
_cod_data_source_block donw041
_cod_depositor_comments 'Adding full bibliography for 4122159--4122167.cif.'
_cod_database_code 4122162
_shelx_space_group_comment
; 
The symmetry employed for this shelxl refinement is uniquely defined 
by the following loop, which should always be used as a source of 
symmetry information in preference to the above space-group names. 
They are only intended as comments. 
;
_shelx_estimated_absorpt_t_min 0.931
_shelx_estimated_absorpt_t_max 0.958
_shelxl_version_number 2013-2

loop_
_space_group_symop_operation_xyz
'x, y, z'
'-x+1/2, y+1/2, -z+1/2'
'-x, -y, -z'
'x-1/2, -y-1/2, z-1/2'

loop_
_atom_site_label
_atom_site_type_symbol
_atom_site_fract_x
_atom_site_fract_y
_atom_site_fract_z
_atom_site_U_iso_or_equiv
_atom_site_adp_type
_atom_site_occupancy
_atom_site_site_symmetry_order
_atom_site_calc_flag
_atom_site_refinement_flags_posn
_atom_site_refinement_flags_adp
P1 P -0.08168(4) 0.01358(2) 0.26835(3) 0.01315(10) Uani 1 1 d . .
N1 N 0.51368(13) 0.15589(7) 0.38864(10) 0.0236(3) Uani 1 1 d . .
N2 N -0.45267(12) 0.18733(6) -0.11275(9) 0.0148(2) Uani 1 1 d . .
C1 C -0.03171(14) -0.07403(7) 0.22067(11) 0.0153(3) Uani 1 1 d . .
C2 C 0.03241(16) -0.07184(8) 0.12181(11) 0.0196(3) Uani 1 1 d . .
H2A H 0.0552 -0.1193 0.1032 0.029 Uiso 1 1 calc R U
H2B H 0.1216 -0.0438 0.1407 0.029 Uiso 1 1 calc R U
H2C H -0.0386 -0.0510 0.0584 0.029 Uiso 1 1 calc R U
C3 C -0.16706(16) -0.12121(7) 0.19626(12) 0.0196(3) Uani 1 1 d . .
H3A H -0.2389 -0.1048 0.1294 0.029 Uiso 1 1 calc R U
H3B H -0.2096 -0.1197 0.2586 0.029 Uiso 1 1 calc R U
H3C H -0.1389 -0.1692 0.1852 0.029 Uiso 1 1 calc R U
C4 C 0.08272(16) -0.10523(8) 0.32073(12) 0.0214(3) Uani 1 1 d . .
H4A H 0.1040 -0.1533 0.3042 0.032 Uiso 1 1 calc R U
H4B H 0.0446 -0.1047 0.3853 0.032 Uiso 1 1 calc R U
H4C H 0.1722 -0.0775 0.3362 0.032 Uiso 1 1 calc R U
C5 C 0.17987(15) 0.05893(7) 0.41113(10) 0.0158(3) Uani 1 1 d . .
H5 H 0.1413 0.0383 0.4655 0.019 Uiso 1 1 calc R U
C6 C 0.31988(15) 0.08791(7) 0.44390(10) 0.0157(3) Uani 1 1 d . .
C7 C 0.37419(15) 0.12175(7) 0.36427(11) 0.0160(3) Uani 1 1 d . .
C8 C 0.28956(15) 0.12343(7) 0.25321(11) 0.0156(3) Uani 1 1 d . .
C9 C 0.15260(15) 0.09173(7) 0.22330(10) 0.0149(3) Uani 1 1 d . .
H9 H 0.0973 0.0922 0.1480 0.018 Uiso 1 1 calc R U
C10 C 0.09477(14) 0.05935(7) 0.30112(10) 0.0139(3) Uani 1 1 d . .
C11 C 0.40863(16) 0.07939(8) 0.56286(11) 0.0201(3) Uani 1 1 d . .
H11A H 0.4183 0.1246 0.6002 0.030 Uiso 1 1 calc R U
H11B H 0.5055 0.0615 0.5652 0.030 Uiso 1 1 calc R U
H11C H 0.3595 0.0465 0.6001 0.030 Uiso 1 1 calc R U
C12 C 0.63362(17) 0.11408(9) 0.37632(14) 0.0293(4) Uani 1 1 d . .
H12A H 0.7142 0.1445 0.3721 0.044 Uiso 1 1 calc R U
H12B H 0.6020 0.0864 0.3086 0.044 Uiso 1 1 calc R U
H12C H 0.6661 0.0829 0.4399 0.044 Uiso 1 1 calc R U
C13 C 0.55205(17) 0.20582(8) 0.47772(12) 0.0251(3) Uani 1 1 d . .
H13A H 0.5991 0.1817 0.5469 0.038 Uiso 1 1 calc R U
H13B H 0.4638 0.2293 0.4845 0.038 Uiso 1 1 calc R U
H13C H 0.6193 0.2404 0.4622 0.038 Uiso 1 1 calc R U
C14 C 0.34371(16) 0.16077(8) 0.16632(11) 0.0205(3) Uani 1 1 d . .
H14A H 0.2677 0.1600 0.0959 0.031 Uiso 1 1 calc R U
H14B H 0.4310 0.1373 0.1577 0.031 Uiso 1 1 calc R U
H14C H 0.3675 0.2091 0.1892 0.031 Uiso 1 1 calc R U
C15 C -0.19336(14) 0.13432(7) 0.15784(10) 0.0148(3) Uani 1 1 d . .
H15 H -0.1380 0.1550 0.2248 0.018 Uiso 1 1 calc R U
C16 C -0.27930(14) 0.17732(7) 0.07606(10) 0.0141(3) Uani 1 1 d . .
C17 C -0.36299(14) 0.14700(7) -0.02333(10) 0.0130(3) Uani 1 1 d . .
C18 C -0.35685(14) 0.07490(7) -0.03815(10) 0.0135(3) Uani 1 1 d . .
C19 C -0.26971(14) 0.03339(7) 0.04609(10) 0.0140(3) Uani 1 1 d . .
H19 H -0.2679 -0.0156 0.0355 0.017 Uiso 1 1 calc R U
C20 C -0.18534(14) 0.06195(7) 0.14531(10) 0.0134(3) Uani 1 1 d . .
C21 C -0.27855(16) 0.25477(7) 0.09728(11) 0.0189(3) Uani 1 1 d . .
H21A H -0.3667 0.2676 0.1181 0.028 Uiso 1 1 calc R U
H21B H -0.2761 0.2800 0.0302 0.028 Uiso 1 1 calc R U
H21C H -0.1924 0.2669 0.1573 0.028 Uiso 1 1 calc R U
C22 C -0.37487(16) 0.21194(8) -0.19051(11) 0.0215(3) Uani 1 1 d . .
H22A H -0.3025 0.2468 -0.1544 0.032 Uiso 1 1 calc R U
H22B H -0.4443 0.2329 -0.2548 0.032 Uiso 1 1 calc R U
H22C H -0.3257 0.1726 -0.2145 0.032 Uiso 1 1 calc R U
C23 C -0.55071(15) 0.23917(7) -0.08760(11) 0.0179(3) Uani 1 1 d . .
H23A H -0.5797 0.2245 -0.0223 0.027 Uiso 1 1 calc R U
H23B H -0.6375 0.2436 -0.1505 0.027 Uiso 1 1 calc R U
H23C H -0.5007 0.2842 -0.0731 0.027 Uiso 1 1 calc R U
C24 C -0.44099(15) 0.04023(7) -0.14464(11) 0.0179(3) Uani 1 1 d . .
H24A H -0.5333 0.0648 -0.1749 0.027 Uiso 1 1 calc R U
H24B H -0.4607 -0.0084 -0.1299 0.027 Uiso 1 1 calc R U
H24C H -0.3834 0.0418 -0.1980 0.027 Uiso 1 1 calc R U

loop_
_atom_site_aniso_label
_atom_site_aniso_U_11
_atom_site_aniso_U_22
_atom_site_aniso_U_33
_atom_site_aniso_U_23
_atom_site_aniso_U_13
_atom_site_aniso_U_12
P1 0.01272(18) 0.01403(19) 0.01246(16) 0.00147(12) 0.00306(12) 0.00072(13)
N1 0.0167(6) 0.0258(7) 0.0283(6) -0.0107(5) 0.0062(5) -0.0046(5)
N2 0.0138(5) 0.0156(6) 0.0140(5) 0.0024(4) 0.0024(4) 0.0020(4)
C1 0.0143(6) 0.0132(7) 0.0173(6) 0.0016(5) 0.0027(5) 0.0009(5)
C2 0.0187(7) 0.0189(7) 0.0223(7) -0.0021(5) 0.0074(6) 0.0016(6)
C3 0.0190(7) 0.0151(7) 0.0239(7) 0.0025(5) 0.0047(5) -0.0028(5)
C4 0.0214(7) 0.0170(7) 0.0232(7) 0.0028(5) 0.0018(6) 0.0043(6)
C5 0.0185(7) 0.0148(7) 0.0139(6) 0.0007(5) 0.0043(5) 0.0006(5)
C6 0.0166(7) 0.0146(7) 0.0139(6) -0.0016(5) 0.0009(5) 0.0028(5)
C7 0.0146(6) 0.0144(7) 0.0185(6) -0.0038(5) 0.0035(5) 0.0004(5)
C8 0.0171(7) 0.0132(6) 0.0171(6) -0.0003(5) 0.0058(5) 0.0010(5)
C9 0.0162(7) 0.0136(6) 0.0137(6) -0.0004(5) 0.0023(5) 0.0014(5)
C10 0.0135(6) 0.0122(6) 0.0153(6) -0.0012(5) 0.0031(5) 0.0004(5)
C11 0.0201(7) 0.0212(7) 0.0157(6) -0.0005(5) -0.0008(5) -0.0004(6)
C12 0.0181(8) 0.0341(9) 0.0367(9) -0.0092(7) 0.0092(7) -0.0029(7)
C13 0.0247(8) 0.0226(8) 0.0280(8) -0.0067(6) 0.0074(6) -0.0076(6)
C14 0.0211(7) 0.0209(7) 0.0196(6) 0.0024(5) 0.0056(5) -0.0038(6)
C15 0.0142(6) 0.0165(7) 0.0131(6) -0.0015(5) 0.0029(5) -0.0004(5)
C16 0.0137(6) 0.0133(6) 0.0159(6) -0.0007(5) 0.0048(5) -0.0008(5)
C17 0.0116(6) 0.0145(7) 0.0132(6) 0.0015(5) 0.0042(5) 0.0001(5)
C18 0.0110(6) 0.0153(7) 0.0142(6) -0.0007(5) 0.0036(5) -0.0005(5)
C19 0.0135(6) 0.0115(6) 0.0174(6) -0.0003(5) 0.0051(5) 0.0002(5)
C20 0.0117(6) 0.0154(7) 0.0132(6) 0.0022(5) 0.0037(5) 0.0008(5)
C21 0.0208(7) 0.0136(7) 0.0186(6) -0.0011(5) -0.0006(5) -0.0001(5)
C22 0.0194(7) 0.0281(8) 0.0165(6) 0.0058(5) 0.0043(5) 0.0017(6)
C23 0.0166(7) 0.0171(7) 0.0189(6) 0.0013(5) 0.0032(5) 0.0029(5)
C24 0.0172(7) 0.0170(7) 0.0171(6) -0.0028(5) 0.0011(5) 0.0006(5)

loop_
_atom_type_symbol
_atom_type_description
_atom_type_scat_dispersion_real
_atom_type_scat_dispersion_imag
_atom_type_scat_source
C C 0.0033 0.0016 'International Tables Vol C Tables 4.2.6.8 and 6.1.1.4'
H H 0.0000 0.0000 'International Tables Vol C Tables 4.2.6.8 and 6.1.1.4'
P P 0.1023 0.0942 'International Tables Vol C Tables 4.2.6.8 and 6.1.1.4'
N N 0.0061 0.0033 'International Tables Vol C Tables 4.2.6.8 and 6.1.1.4'

loop_
_geom_angle_atom_site_label_1
_geom_angle_atom_site_label_2
_geom_angle_atom_site_label_3
_geom_angle
C10 P1 C20 101.17(6)
C10 P1 C1 101.53(6)
C20 P1 C1 107.72(6)
C7 N1 C12 116.07(12)
C7 N1 C13 119.28(12)
C12 N1 C13 114.50(12)
C17 N2 C23 118.37(10)
C17 N2 C22 113.36(10)
C23 N2 C22 113.60(11)
C2 C1 C3 110.83(11)
C2 C1 C4 108.87(11)
C3 C1 C4 107.53(11)
C2 C1 P1 115.24(9)
C3 C1 P1 108.38(9)
C4 C1 P1 105.61(9)
C1 C2 H2A 109.5
C1 C2 H2B 109.5
H2A C2 H2B 109.5
C1 C2 H2C 109.5
H2A C2 H2C 109.5
H2B C2 H2C 109.5
C1 C3 H3A 109.5
C1 C3 H3B 109.5
H3A C3 H3B 109.5
C1 C3 H3C 109.5
H3A C3 H3C 109.5
H3B C3 H3C 109.5
C1 C4 H4A 109.5
C1 C4 H4B 109.5
H4A C4 H4B 109.5
C1 C4 H4C 109.5
H4A C4 H4C 109.5
H4B C4 H4C 109.5
C6 C5 C10 122.36(12)
C6 C5 H5 118.8
C10 C5 H5 118.8
C5 C6 C7 118.80(12)
C5 C6 C11 118.48(12)
C7 C6 C11 122.68(12)
C8 C7 C6 119.67(12)
C8 C7 N1 116.38(12)
C6 C7 N1 123.95(12)
C9 C8 C7 119.69(12)
C9 C8 C14 119.48(12)
C7 C8 C14 120.82(12)
C10 C9 C8 121.75(12)
C10 C9 H9 119.1
C8 C9 H9 119.1
C9 C10 C5 117.65(12)
C9 C10 P1 124.66(10)
C5 C10 P1 117.63(10)
C6 C11 H11A 109.5
C6 C11 H11B 109.5
H11A C11 H11B 109.5
C6 C11 H11C 109.5
H11A C11 H11C 109.5
H11B C11 H11C 109.5
N1 C12 H12A 109.5
N1 C12 H12B 109.5
H12A C12 H12B 109.5
N1 C12 H12C 109.5
H12A C12 H12C 109.5
H12B C12 H12C 109.5
N1 C13 H13A 109.5
N1 C13 H13B 109.5
H13A C13 H13B 109.5
N1 C13 H13C 109.5
H13A C13 H13C 109.5
H13B C13 H13C 109.5
C8 C14 H14A 109.5
C8 C14 H14B 109.5
H14A C14 H14B 109.5
C8 C14 H14C 109.5
H14A C14 H14C 109.5
H14B C14 H14C 109.5
C16 C15 C20 122.78(12)
C16 C15 H15 118.6
C20 C15 H15 118.6
C15 C16 C17 118.99(12)
C15 C16 C21 118.55(11)
C17 C16 C21 122.45(12)
C18 C17 C16 119.44(11)
C18 C17 N2 117.71(11)
C16 C17 N2 122.83(12)
C17 C18 C19 119.90(11)
C17 C18 C24 121.40(11)
C19 C18 C24 118.69(12)
C20 C19 C18 121.95(12)
C20 C19 H19 119.0
C18 C19 H19 119.0
C19 C20 C15 116.93(11)
C19 C20 P1 126.70(10)
C15 C20 P1 115.93(9)
C16 C21 H21A 109.5
C16 C21 H21B 109.5
H21A C21 H21B 109.5
C16 C21 H21C 109.5
H21A C21 H21C 109.5
H21B C21 H21C 109.5
N2 C22 H22A 109.5
N2 C22 H22B 109.5
H22A C22 H22B 109.5
N2 C22 H22C 109.5
H22A C22 H22C 109.5
H22B C22 H22C 109.5
N2 C23 H23A 109.5
N2 C23 H23B 109.5
H23A C23 H23B 109.5
N2 C23 H23C 109.5
H23A C23 H23C 109.5
H23B C23 H23C 109.5
C18 C24 H24A 109.5
C18 C24 H24B 109.5
H24A C24 H24B 109.5
C18 C24 H24C 109.5
H24A C24 H24C 109.5
H24B C24 H24C 109.5

loop_
_geom_bond_atom_site_label_1
_geom_bond_atom_site_label_2
_geom_bond_distance
P1 C10 1.8432(14)
P1 C20 1.8441(13)
P1 C1 1.8909(14)
N1 C7 1.4395(18)
N1 C12 1.442(2)
N1 C13 1.4449(18)
N2 C17 1.4390(16)
N2 C23 1.4599(18)
N2 C22 1.4624(17)
C1 C2 1.5336(19)
C1 C3 1.5381(19)
C1 C4 1.5438(18)
C2 H2A 0.9800
C2 H2B 0.9800
C2 H2C 0.9800
C3 H3A 0.9800
C3 H3B 0.9800
C3 H3C 0.9800
C4 H4A 0.9800
C4 H4B 0.9800
C4 H4C 0.9800
C5 C6 1.4010(19)
C5 C10 1.4008(17)
C5 H5 0.9500
C6 C7 1.4095(19)
C6 C11 1.5142(17)
C7 C8 1.4107(18)
C8 C9 1.3967(19)
C8 C14 1.5147(19)
C9 C10 1.3977(18)
C9 H9 0.9500
C11 H11A 0.9800
C11 H11B 0.9800
C11 H11C 0.9800
C12 H12A 0.9800
C12 H12B 0.9800
C12 H12C 0.9800
C13 H13A 0.9800
C13 H13B 0.9800
C13 H13C 0.9800
C14 H14A 0.9800
C14 H14B 0.9800
C14 H14C 0.9800
C15 C16 1.3968(18)
C15 C20 1.4026(19)
C15 H15 0.9500
C16 C17 1.4124(17)
C16 C21 1.5103(19)
C17 C18 1.4000(19)
C18 C19 1.4027(18)
C18 C24 1.5152(17)
C19 C20 1.3994(17)
C19 H19 0.9500
C21 H21A 0.9800
C21 H21B 0.9800
C21 H21C 0.9800
C22 H22A 0.9800
C22 H22B 0.9800
C22 H22C 0.9800
C23 H23A 0.9800
C23 H23B 0.9800
C23 H23C 0.9800
C24 H24A 0.9800
C24 H24B 0.9800
C24 H24C 0.9800

loop_
_geom_torsion_atom_site_label_1
_geom_torsion_atom_site_label_2
_geom_torsion_atom_site_label_3
_geom_torsion_atom_site_label_4
_geom_torsion
C10 P1 C1 C2 -58.61(11)
C20 P1 C1 C2 47.21(11)
C10 P1 C1 C3 176.57(9)
C20 P1 C1 C3 -77.60(10)
C10 P1 C1 C4 61.59(10)
C20 P1 C1 C4 167.42(9)
C10 C5 C6 C7 3.2(2)
C10 C5 C6 C11 -174.73(13)
C5 C6 C7 C8 -2.4(2)
C11 C6 C7 C8 175.43(13)
C5 C6 C7 N1 177.42(12)
C11 C6 C7 N1 -4.7(2)
C12 N1 C7 C8 -87.51(16)
C13 N1 C7 C8 129.02(14)
C12 N1 C7 C6 92.63(17)
C13 N1 C7 C6 -50.8(2)
C6 C7 C8 C9 0.2(2)
N1 C7 C8 C9 -179.68(12)
C6 C7 C8 C14 178.66(13)
N1 C7 C8 C14 -1.21(19)
C7 C8 C9 C10 1.4(2)
C14 C8 C9 C10 -177.07(13)
C8 C9 C10 C5 -0.7(2)
C8 C9 C10 P1 -177.67(10)
C6 C5 C10 C9 -1.7(2)
C6 C5 C10 P1 175.52(10)
C20 P1 C10 C9 -29.80(13)
C1 P1 C10 C9 81.11(12)
C20 P1 C10 C5 153.23(11)
C1 P1 C10 C5 -95.86(11)
C20 C15 C16 C17 0.6(2)
C20 C15 C16 C21 -179.16(12)
C15 C16 C17 C18 -0.66(19)
C21 C16 C17 C18 179.05(13)
C15 C16 C17 N2 -178.93(12)
C21 C16 C17 N2 0.8(2)
C23 N2 C17 C18 133.37(13)
C22 N2 C17 C18 -89.84(15)
C23 N2 C17 C16 -48.34(17)
C22 N2 C17 C16 88.45(15)
C16 C17 C18 C19 0.94(19)
N2 C17 C18 C19 179.29(11)
C16 C17 C18 C24 -178.11(12)
N2 C17 C18 C24 0.24(18)
C17 C18 C19 C20 -1.1(2)
C24 C18 C19 C20 177.95(12)
C18 C19 C20 C15 0.98(19)
C18 C19 C20 P1 173.00(10)
C16 C15 C20 C19 -0.70(19)
C16 C15 C20 P1 -173.59(11)
C10 P1 C20 C19 133.00(12)
C1 P1 C20 C19 26.92(14)
C10 P1 C20 C15 -54.92(11)
C1 P1 C20 C15 -161.00(10)
